data_4313831
loop_
_publ_author_name
'Bernardo Monteiro'
'Dmitrii Roitershtein'
'Humberto Ferreira'
'Jos\'e R. Ascenso'
'Ana M. Martins'
'\^Angela Domingos'
'No\'emia Marques'

_publ_section_title
;
 Triamidotriazacyclononane Complexes of Group 3 Metals. Synthesis and
 Crystal Structures
;
_journal_name_full 'Inorganic Chemistry'
_journal_page_first 4223
_journal_page_last 4231
_journal_paper_doi 10.1021/ic034090v
_journal_volume 42
_journal_year 2003
_chemical_formula_moiety '[Eu{(SiMe2NPh)3-tacn}][Na(diglyme)2]'
_chemical_formula_sum 'C42 H73 Eu N6 Na O6 Si3'
_chemical_formula_weight 1017.28
_chemical_name_systematic
;
 ?
;
_space_group_IT_number 9
_symmetry_cell_setting monoclinic
_symmetry_space_group_name_Hall 'C -2yc'
_symmetry_space_group_name_H-M 'C 1 c 1'
_atom_sites_solution_hydrogens geom
_atom_sites_solution_primary direct
_atom_sites_solution_secondary difmap
_audit_creation_method SHELXL-97
_cell_angle_alpha 90.00
_cell_angle_beta 100.240(9)
_cell_angle_gamma 90.00
_cell_formula_units_Z 4
_cell_length_a 21.763(2)
_cell_length_b 12.6630(13)
_cell_length_c 19.082(2)
_cell_measurement_reflns_used 25
_cell_measurement_temperature 293(2)
_cell_measurement_theta_max 9.9
_cell_measurement_theta_min 7.5
_cell_volume 5174.9(9)
_computing_cell_refinement 'CAD4 software(Enraf-Nonius,1989)'
_computing_data_collection 'CAD4 software(Enraf-Nonius,1989)'
_computing_data_reduction process-MolEN(Fair,1990)
_computing_molecular_graphics 'ORTEP-3 (Farrugia,1997)'
_computing_structure_refinement 'SHELXL-97 (Sheldrick, 1997)'
_computing_structure_solution 'SHELXS-97 (Sheldrick, 1997)'
_diffrn_ambient_temperature 293(2)
_diffrn_measured_fraction_theta_full 0.992
_diffrn_measured_fraction_theta_max 0.992
_diffrn_measurement_device_type CAD4-Enraf-Nonius
_diffrn_measurement_method \w/2\qscans
_diffrn_radiation_monochromator graphite
_diffrn_radiation_source 'fine-focus sealed tube'
_diffrn_radiation_type MoK\a
_diffrn_radiation_wavelength 0.71073
_diffrn_reflns_av_R_equivalents 0.0000
_diffrn_reflns_av_sigmaI/netI 0.0853
_diffrn_reflns_limit_h_max 25
_diffrn_reflns_limit_h_min 0
_diffrn_reflns_limit_k_max 15
_diffrn_reflns_limit_k_min 0
_diffrn_reflns_limit_l_max 22
_diffrn_reflns_limit_l_min -22
_diffrn_reflns_number 4633
_diffrn_reflns_theta_full 25.00
_diffrn_reflns_theta_max 25.00
_diffrn_reflns_theta_min 1.87
_diffrn_standards_decay_% none
_diffrn_standards_interval_time 60
_diffrn_standards_number 3
_exptl_absorpt_coefficient_mu 1.336
_exptl_absorpt_correction_T_max 0.9993
_exptl_absorpt_correction_T_min 0.9088
_exptl_absorpt_correction_type 'empirical via \y-scan North et al(1968)'
_exptl_crystal_colour yellow
_exptl_crystal_density_diffrn 1.306
_exptl_crystal_density_method 'not measured'
_exptl_crystal_description irregular
_exptl_crystal_F_000 2124
_exptl_crystal_size_max 0.32
_exptl_crystal_size_mid 0.27
_exptl_crystal_size_min 0.21
_refine_diff_density_max 0.540
_refine_diff_density_min -0.463
_refine_diff_density_rms 0.106
_refine_ls_abs_structure_details 'Flack H D (1983), Acta Cryst. A39, 876-881'
_refine_ls_abs_structure_Flack 0.000(14)
_refine_ls_extinction_method none
_refine_ls_goodness_of_fit_ref 1.122
_refine_ls_hydrogen_treatment constr
_refine_ls_matrix_type full
_refine_ls_number_parameters 527
_refine_ls_number_reflns 4633
_refine_ls_number_restraints 2
_refine_ls_restrained_S_all 1.121
_refine_ls_R_factor_all 0.0857
_refine_ls_R_factor_gt 0.0542
_refine_ls_shift/su_max 0.000
_refine_ls_shift/su_mean 0.000
_refine_ls_structure_factor_coef Fsqd
_refine_ls_weighting_details 'calc w=1/[\s^2^(Fo^2^)+(0.0086P)^2^+9.8974P] where P=(Fo^2^+2Fc^2^)/3'
_refine_ls_weighting_scheme calc
_refine_ls_wR_factor_gt 0.0649
_refine_ls_wR_factor_ref 0.0763
_reflns_number_gt 3555
_reflns_number_total 4633
_reflns_threshold_expression >2sigma(I)
_cod_data_source_file ic034090vrom20030128_020813_5.cif
_cod_data_source_block euredtacn
_cod_original_cell_volume 5175.0(10)
_cod_database_code 4313831

loop_
_symmetry_equiv_pos_as_xyz
'x, y, z'
'x, -y, z+1/2'
'x+1/2, y+1/2, z'
'x+1/2, -y+1/2, z+1/2'

loop_
_atom_site_label
_atom_site_type_symbol
_atom_site_fract_x
_atom_site_fract_y
_atom_site_fract_z
_atom_site_U_iso_or_equiv
_atom_site_adp_type
_atom_site_occupancy
_atom_site_symmetry_multiplicity
_atom_site_calc_flag
_atom_site_refinement_flags
_atom_site_disorder_assembly
_atom_site_disorder_group
Eu1 Eu 0.00080(3) 0.68872(4) 0.74953(3) 0.03837(14) Uani 1 1 d . . .
Si1 Si -0.14798(16) 0.7115(3) 0.76704(18) 0.0542(10) Uani 1 1 d . . .
Si2 Si 0.06797(17) 0.4895(3) 0.84866(17) 0.0484(9) Uani 1 1 d . . .
Si3 Si 0.07646(17) 0.9137(3) 0.79089(17) 0.0482(9) Uani 1 1 d . . .
N1 N -0.1138(4) 0.6734(9) 0.6994(5) 0.056(3) Uani 1 1 d . . .
N2 N 0.0642(4) 0.5202(7) 0.7614(5) 0.047(3) Uani 1 1 d . . .
N3 N 0.0514(4) 0.8538(7) 0.7125(4) 0.046(3) Uani 1 1 d . . .
N4 N 0.0422(4) 0.6068(8) 0.8824(4) 0.044(3) Uani 1 1 d . . .
N5 N 0.0355(4) 0.8431(6) 0.8493(4) 0.041(2) Uani 1 1 d . . .
N6 N -0.0841(4) 0.7161(7) 0.8396(5) 0.044(3) Uani 1 1 d . . .
C1 C 0.0917(6) 0.6862(11) 0.9076(6) 0.054(4) Uani 1 1 d . . .
H1A H 0.1208 0.6861 0.8746 0.065 Uiso 1 1 calc R . .
H1B H 0.1145 0.6627 0.9533 0.065 Uiso 1 1 calc R . .
C2 C 0.0715(5) 0.7975(10) 0.9159(5) 0.051(3) Uani 1 1 d . . .
H2A H 0.0460 0.8000 0.9527 0.061 Uiso 1 1 calc R . .
H2B H 0.1082 0.8408 0.9315 0.061 Uiso 1 1 calc R . .
C3 C -0.0267(6) 0.8865(10) 0.8562(7) 0.046(4) Uani 1 1 d . . .
H3A H -0.0199 0.9463 0.8884 0.055 Uiso 1 1 calc R . .
H3B H -0.0461 0.9133 0.8100 0.055 Uiso 1 1 calc R . .
C4 C -0.0717(6) 0.8148(11) 0.8816(7) 0.053(3) Uani 1 1 d . . .
H4A H -0.1108 0.8521 0.8802 0.064 Uiso 1 1 calc R . .
H4B H -0.0558 0.7965 0.9309 0.064 Uiso 1 1 calc R . .
C5 C -0.0732(6) 0.6169(10) 0.8829(6) 0.056(4) Uani 1 1 d . . .
H5A H -0.1025 0.6150 0.9157 0.067 Uiso 1 1 calc R . .
H5B H -0.0821 0.5568 0.8512 0.067 Uiso 1 1 calc R . .
C6 C -0.0086(6) 0.6052(10) 0.9247(6) 0.054(3) Uani 1 1 d . . .
H6A H -0.0013 0.6616 0.9595 0.064 Uiso 1 1 calc R . .
H6B H -0.0063 0.5390 0.9506 0.064 Uiso 1 1 calc R . .
C10 C -0.2077(8) 0.6187(13) 0.7928(9) 0.077(6) Uani 1 1 d . . .
H10A H -0.2242 0.6480 0.8319 0.115 Uiso 1 1 calc R . .
H10B H -0.1885 0.5519 0.8065 0.115 Uiso 1 1 calc R . .
H10C H -0.2410 0.6088 0.7529 0.115 Uiso 1 1 calc R . .
C11 C -0.1865(6) 0.8448(10) 0.7567(7) 0.082(5) Uani 1 1 d . . .
H11A H -0.2049 0.8597 0.7978 0.122 Uiso 1 1 calc R . .
H11B H -0.2184 0.8451 0.7149 0.122 Uiso 1 1 calc R . .
H11C H -0.1559 0.8978 0.7522 0.122 Uiso 1 1 calc R . .
C12 C -0.1400(6) 0.6536(9) 0.6289(7) 0.050(3) Uani 1 1 d . . .
C13 C -0.2042(6) 0.6603(11) 0.6021(7) 0.066(4) Uani 1 1 d . . .
H13 H -0.2323 0.6751 0.6323 0.080 Uiso 1 1 calc R . .
C14 C -0.2254(7) 0.6443(12) 0.5283(8) 0.085(5) Uani 1 1 d . . .
H14 H -0.2677 0.6534 0.5103 0.103 Uiso 1 1 calc R . .
C15 C -0.1881(8) 0.6170(12) 0.4836(7) 0.079(5) Uani 1 1 d . . .
H15 H -0.2044 0.6048 0.4358 0.095 Uiso 1 1 calc R . .
C16 C -0.1261(7) 0.6069(11) 0.5080(8) 0.078(5) Uani 1 1 d . . .
H16 H -0.0994 0.5871 0.4773 0.094 Uiso 1 1 calc R . .
C17 C -0.1028(8) 0.6260(12) 0.5783(9) 0.074(5) Uani 1 1 d . . .
H17 H -0.0599 0.6206 0.5936 0.089 Uiso 1 1 calc R . .
C20 C 0.1485(6) 0.4570(11) 0.8978(6) 0.082(5) Uani 1 1 d . . .
H20A H 0.1466 0.4407 0.9465 0.122 Uiso 1 1 calc R . .
H20B H 0.1755 0.5166 0.8962 0.122 Uiso 1 1 calc R . .
H20C H 0.1645 0.3973 0.8759 0.122 Uiso 1 1 calc R . .
C21 C 0.0151(7) 0.3800(11) 0.8669(7) 0.085(5) Uani 1 1 d . . .
H21A H 0.0207 0.3677 0.9173 0.127 Uiso 1 1 calc R . .
H21B H 0.0251 0.3168 0.8434 0.127 Uiso 1 1 calc R . .
H21C H -0.0275 0.3992 0.8493 0.127 Uiso 1 1 calc R . .
C22 C 0.0868(5) 0.4565(9) 0.7135(6) 0.041(3) Uani 1 1 d . . .
C23 C 0.0845(6) 0.4908(10) 0.6429(6) 0.051(3) Uani 1 1 d . . .
H23 H 0.0670 0.5566 0.6303 0.061 Uiso 1 1 calc R . .
C24 C 0.1061(6) 0.4346(11) 0.5927(6) 0.058(4) Uani 1 1 d . . .
H24 H 0.1036 0.4624 0.5472 0.070 Uiso 1 1 calc R . .
C25 C 0.1322(6) 0.3352(11) 0.6083(6) 0.066(4) Uani 1 1 d . . .
H25 H 0.1479 0.2968 0.5738 0.079 Uiso 1 1 calc R . .
C26 C 0.1345(5) 0.2946(11) 0.6759(7) 0.066(4) Uani 1 1 d . . .
H26 H 0.1508 0.2277 0.6876 0.080 Uiso 1 1 calc R . .
C27 C 0.1120(6) 0.3560(10) 0.7258(7) 0.060(4) Uani 1 1 d . . .
H27 H 0.1139 0.3277 0.7712 0.072 Uiso 1 1 calc R . .
C30 C 0.1613(6) 0.9066(10) 0.8256(7) 0.075(4) Uani 1 1 d . . .
H30A H 0.1705 0.9419 0.8708 0.112 Uiso 1 1 calc R . .
H30B H 0.1837 0.9402 0.7926 0.112 Uiso 1 1 calc R . .
H30C H 0.1739 0.8340 0.8314 0.112 Uiso 1 1 calc R . .
C31 C 0.0565(6) 1.0597(9) 0.7917(6) 0.071(4) Uani 1 1 d . . .
H31A H 0.0721 1.0885 0.8380 0.106 Uiso 1 1 calc R . .
H31B H 0.0120 1.0684 0.7809 0.106 Uiso 1 1 calc R . .
H31C H 0.0753 1.0960 0.7567 0.106 Uiso 1 1 calc R . .
C32 C 0.0619(6) 0.8839(13) 0.6466(8) 0.048(4) Uani 1 1 d . . .
C33 C 0.1025(6) 0.9680(9) 0.6352(7) 0.057(4) Uani 1 1 d . . .
H33 H 0.1244 1.0043 0.6742 0.068 Uiso 1 1 calc R . .
C34 C 0.1100(7) 0.9972(10) 0.5664(7) 0.069(4) Uani 1 1 d . . .
H34 H 0.1363 1.0531 0.5606 0.083 Uiso 1 1 calc R . .
C35 C 0.0789(8) 0.9443(13) 0.5065(7) 0.080(5) Uani 1 1 d . . .
H35 H 0.0830 0.9651 0.4608 0.096 Uiso 1 1 calc R . .
C36 C 0.0423(7) 0.8612(11) 0.5173(7) 0.071(4) Uani 1 1 d . . .
H36 H 0.0230 0.8221 0.4783 0.085 Uiso 1 1 calc R . .
C37 C 0.0328(6) 0.8328(10) 0.5845(6) 0.056(4) Uani 1 1 d . . .
H37 H 0.0058 0.7771 0.5886 0.068 Uiso 1 1 calc R . .
Na1 Na 0.3333(2) 0.6615(4) 0.6497(3) 0.0682(15) Uani 1 1 d . . .
O1 O 0.3939(7) 0.8110(10) 0.6818(7) 0.122(4) Uani 1 1 d . . .
O2 O 0.4210(5) 0.6625(12) 0.5906(7) 0.120(5) Uani 1 1 d . . .
O3 O 0.3403(7) 0.5015(9) 0.5904(6) 0.101(4) Uani 1 1 d . . .
O4 O 0.2659(6) 0.7368(11) 0.5500(8) 0.132(5) Uani 1 1 d . . .
O5 O 0.2357(6) 0.6919(15) 0.6782(9) 0.141(5) Uani 1 1 d . . .
O6 O 0.3310(6) 0.6339(8) 0.7778(6) 0.099(4) Uiso 1 1 d . . .
C100 C 0.3637(11) 0.9003(14) 0.7053(13) 0.193(13) Uani 1 1 d . . .
H10D H 0.3339 0.8774 0.7337 0.289 Uiso 1 1 calc R . .
H10E H 0.3426 0.9390 0.6648 0.289 Uiso 1 1 calc R . .
H10F H 0.3942 0.9451 0.7334 0.289 Uiso 1 1 calc R . .
C101 C 0.4398(11) 0.8340(18) 0.6409(15) 0.170(14) Uani 1 1 d . . .
H10G H 0.4720 0.8782 0.6677 0.204 Uiso 1 1 calc R . .
H10H H 0.4214 0.8710 0.5977 0.204 Uiso 1 1 calc R . .
C102 C 0.4652(8) 0.7365(19) 0.6241(11) 0.127(10) Uani 1 1 d . . .
H10I H 0.4952 0.7499 0.5931 0.152 Uiso 1 1 calc R . .
H10J H 0.4877 0.7054 0.6676 0.152 Uiso 1 1 calc R . .
C103 C 0.4398(9) 0.561(2) 0.5806(11) 0.141(11) Uani 1 1 d . . .
H10K H 0.4613 0.5326 0.6257 0.169 Uiso 1 1 calc R . .
H10L H 0.4690 0.5612 0.5477 0.169 Uiso 1 1 calc R . .
C104 C 0.3900(12) 0.496(2) 0.5542(15) 0.189(14) Uani 1 1 d . . .
H10M H 0.4047 0.4235 0.5555 0.226 Uiso 1 1 calc R . .
H10N H 0.3751 0.5141 0.5047 0.226 Uiso 1 1 calc R . .
C105 C 0.2871(12) 0.4455(14) 0.5585(11) 0.179(11) Uani 1 1 d . . .
H10O H 0.2549 0.4531 0.5866 0.268 Uiso 1 1 calc R . .
H10P H 0.2973 0.3721 0.5553 0.268 Uiso 1 1 calc R . .
H10Q H 0.2725 0.4729 0.5115 0.268 Uiso 1 1 calc R . .
C106 C 0.2834(11) 0.785(2) 0.4920(13) 0.182(13) Uani 1 1 d . . .
H10R H 0.3234 0.7591 0.4856 0.274 Uiso 1 1 calc R . .
H10S H 0.2861 0.8603 0.4999 0.274 Uiso 1 1 calc R . .
H10T H 0.2530 0.7709 0.4502 0.274 Uiso 1 1 calc R . .
C107 C 0.2088(10) 0.7713(19) 0.5657(12) 0.139(9) Uani 1 1 d . . .
H10U H 0.1769 0.7659 0.5233 0.166 Uiso 1 1 calc R . .
H10V H 0.2123 0.8448 0.5800 0.166 Uiso 1 1 calc R . .
C108 C 0.1911(10) 0.7095(19) 0.6214(17) 0.182(13) Uani 1 1 d . . .
H10X H 0.1565 0.7446 0.6375 0.218 Uiso 1 1 calc R . .
H10W H 0.1759 0.6418 0.6017 0.218 Uiso 1 1 calc R . .
C109 C 0.2237(8) 0.630(2) 0.7322(12) 0.133(12) Uani 1 1 d . . .
H10Y H 0.2237 0.5568 0.7183 0.160 Uiso 1 1 calc R . .
H10$ H 0.1827 0.6473 0.7424 0.160 Uiso 1 1 calc R . .
C110 C 0.2714(9) 0.6474(15) 0.7970(11) 0.136(8) Uani 1 1 d . . .
H11D H 0.2677 0.7181 0.8154 0.164 Uiso 1 1 calc R . .
H11E H 0.2658 0.5970 0.8336 0.164 Uiso 1 1 calc R . .
C111 C 0.3790(8) 0.6530(13) 0.8345(9) 0.124(7) Uani 1 1 d . . .
H11F H 0.4184 0.6438 0.8194 0.187 Uiso 1 1 calc R . .
H11G H 0.3759 0.6044 0.8724 0.187 Uiso 1 1 calc R . .
H11H H 0.3758 0.7240 0.8512 0.187 Uiso 1 1 calc R . .

loop_
_atom_site_aniso_label
_atom_site_aniso_U_11
_atom_site_aniso_U_22
_atom_site_aniso_U_33
_atom_site_aniso_U_23
_atom_site_aniso_U_13
_atom_site_aniso_U_12
Eu1 0.0418(3) 0.0391(3) 0.0342(2) 0.0004(6) 0.0066(2) -0.0007(6)
Si1 0.042(2) 0.061(3) 0.060(2) -0.0055(19) 0.0099(18) -0.001(2)
Si2 0.059(2) 0.050(2) 0.0385(19) 0.0080(17) 0.0164(18) 0.007(2)
Si3 0.055(2) 0.042(2) 0.044(2) -0.0014(17) 0.0018(18) -0.0116(19)
N1 0.037(6) 0.069(8) 0.059(6) -0.007(6) -0.002(5) -0.011(6)
N2 0.054(7) 0.048(6) 0.043(6) -0.005(5) 0.023(5) 0.003(5)
N3 0.054(6) 0.050(6) 0.037(5) 0.000(5) 0.014(5) -0.015(5)
N4 0.044(6) 0.065(7) 0.024(5) 0.011(5) 0.009(5) 0.005(6)
N5 0.048(6) 0.035(6) 0.042(5) 0.004(4) 0.010(5) -0.002(5)
N6 0.041(6) 0.039(7) 0.056(6) -0.001(5) 0.016(5) -0.005(5)
C1 0.066(10) 0.054(9) 0.038(7) -0.002(8) -0.001(7) 0.007(9)
C2 0.048(7) 0.068(9) 0.031(6) 0.005(7) -0.005(5) -0.015(8)
C3 0.064(11) 0.026(8) 0.044(9) -0.006(6) 0.001(8) -0.004(8)
C4 0.054(9) 0.054(8) 0.057(8) -0.025(8) 0.025(7) -0.011(9)
C5 0.044(8) 0.081(10) 0.046(8) 0.008(7) 0.018(7) -0.025(8)
C6 0.066(9) 0.048(8) 0.048(8) 0.004(6) 0.014(7) -0.006(7)
C10 0.075(13) 0.076(12) 0.080(13) -0.005(10) 0.014(10) -0.012(10)
C11 0.061(10) 0.084(12) 0.097(11) -0.035(9) 0.008(8) 0.008(8)
C12 0.053(9) 0.036(8) 0.061(8) -0.004(6) 0.015(7) -0.002(6)
C13 0.041(8) 0.089(12) 0.066(9) -0.004(8) 0.001(7) -0.010(8)
C14 0.070(11) 0.098(13) 0.074(11) -0.002(10) -0.025(9) 0.004(10)
C15 0.086(12) 0.096(12) 0.058(9) -0.025(9) 0.020(9) -0.002(11)
C16 0.070(11) 0.092(12) 0.070(11) -0.004(9) 0.006(9) -0.007(10)
C17 0.049(10) 0.094(14) 0.081(12) -0.004(11) 0.013(9) 0.003(10)
C20 0.114(14) 0.094(12) 0.035(7) 0.012(8) 0.010(8) 0.034(10)
C21 0.104(14) 0.068(11) 0.095(12) 0.018(9) 0.049(11) 0.018(10)
C22 0.046(8) 0.037(7) 0.039(7) 0.002(6) 0.006(6) 0.002(6)
C23 0.047(8) 0.056(9) 0.048(8) 0.004(7) 0.004(7) -0.006(7)
C24 0.064(9) 0.074(10) 0.035(7) 0.003(7) 0.004(7) -0.001(8)
C25 0.083(10) 0.071(11) 0.046(8) -0.015(8) 0.021(7) 0.007(9)
C26 0.067(9) 0.056(10) 0.076(10) -0.012(8) 0.012(8) 0.012(8)
C27 0.077(10) 0.055(9) 0.053(8) 0.001(7) 0.023(7) -0.001(8)
C30 0.068(10) 0.065(10) 0.088(11) 0.030(9) 0.002(8) -0.012(8)
C31 0.099(12) 0.060(9) 0.056(8) 0.003(7) 0.023(8) -0.010(9)
C32 0.041(10) 0.056(11) 0.049(9) 0.011(8) 0.014(8) 0.003(8)
C33 0.071(10) 0.042(8) 0.060(9) -0.010(7) 0.017(8) -0.014(7)
C34 0.092(12) 0.059(9) 0.069(10) 0.036(8) 0.047(9) 0.014(9)
C35 0.109(15) 0.098(13) 0.036(8) 0.002(9) 0.022(9) 0.022(11)
C36 0.102(12) 0.072(11) 0.036(8) -0.003(7) 0.008(8) 0.036(10)
C37 0.070(10) 0.044(9) 0.053(8) -0.002(7) 0.006(7) 0.008(8)
Na1 0.047(3) 0.064(4) 0.097(4) -0.004(3) 0.023(3) 0.003(3)
O1 0.135(11) 0.076(8) 0.153(11) 0.007(9) 0.016(9) -0.049(10)
O2 0.067(8) 0.147(13) 0.152(11) 0.012(10) 0.038(8) 0.021(10)
O3 0.113(11) 0.071(8) 0.116(10) -0.018(7) 0.014(9) 0.015(8)
O4 0.069(9) 0.153(12) 0.168(14) 0.057(11) 0.006(9) 0.043(9)
O5 0.077(9) 0.199(16) 0.159(13) 0.005(14) 0.053(9) 0.027(12)
C100 0.25(3) 0.057(14) 0.25(3) -0.042(17) -0.03(2) 0.018(17)
C101 0.11(2) 0.12(2) 0.24(3) 0.06(2) -0.062(19) -0.084(19)
C102 0.056(13) 0.18(2) 0.135(17) 0.084(18) -0.012(12) -0.055(16)
C103 0.089(17) 0.24(3) 0.106(17) 0.023(19) 0.036(13) 0.09(2)
C104 0.15(3) 0.21(3) 0.20(3) -0.09(2) 0.01(2) 0.10(2)
C105 0.27(3) 0.103(17) 0.17(2) -0.013(17) 0.04(2) -0.07(2)
C106 0.14(2) 0.27(4) 0.14(2) 0.10(2) 0.010(18) 0.00(3)
C107 0.094(17) 0.15(2) 0.16(2) 0.025(18) -0.022(15) 0.028(16)
C108 0.066(15) 0.15(2) 0.34(4) 0.07(3) 0.05(2) 0.045(16)
C109 0.045(12) 0.24(3) 0.13(2) -0.08(2) 0.060(13) -0.056(15)
C110 0.096(15) 0.132(19) 0.20(2) -0.013(16) 0.080(16) -0.016(14)
C111 0.140(17) 0.124(17) 0.112(15) 0.011(12) 0.029(14) 0.031(14)

loop_
_atom_type_symbol
_atom_type_description
_atom_type_scat_dispersion_real
_atom_type_scat_dispersion_imag
_atom_type_scat_source
C C 0.0033 0.0016 'International Tables Vol C Tables 4.2.6.8 and 6.1.1.4'
H H 0.0000 0.0000 'International Tables Vol C Tables 4.2.6.8 and 6.1.1.4'
Eu Eu -0.1578 3.6682 'International Tables Vol C Tables 4.2.6.8 and 6.1.1.4'
N N 0.0061 0.0033 'International Tables Vol C Tables 4.2.6.8 and 6.1.1.4'
Na Na 0.0362 0.0249 'International Tables Vol C Tables 4.2.6.8 and 6.1.1.4'
Si Si 0.0817 0.0704 'International Tables Vol C Tables 4.2.6.8 and 6.1.1.4'
O O 0.0106 0.0060 'International Tables Vol C Tables 4.2.6.8 and 6.1.1.4'

loop_
_geom_angle_atom_site_label_1
_geom_angle_atom_site_label_2
_geom_angle_atom_site_label_3
_geom_angle
_geom_angle_site_symmetry_1
_geom_angle_site_symmetry_3
_geom_angle_publ_flag
N1 Eu1 N3 114.2(3) . . ?
N1 Eu1 N2 117.2(3) . . ?
N3 Eu1 N2 117.8(3) . . ?
N1 Eu1 N4 117.6(3) . . ?
N3 Eu1 N4 119.0(3) . . ?
N2 Eu1 N4 60.9(3) . . ?
N1 Eu1 N5 116.8(3) . . ?
N3 Eu1 N5 61.5(3) . . ?
N2 Eu1 N5 117.5(3) . . ?
N4 Eu1 N5 67.8(3) . . ?
N1 Eu1 N6 61.2(3) . . ?
N3 Eu1 N6 116.4(3) . . ?
N2 Eu1 N6 117.7(3) . . ?
N4 Eu1 N6 67.5(3) . . ?
N5 Eu1 N6 67.0(3) . . ?
N1 Eu1 Si3 125.0(3) . . ?
N3 Eu1 Si3 29.68(19) . . ?
N2 Eu1 Si3 117.6(2) . . ?
N4 Eu1 Si3 92.1(2) . . ?
N5 Eu1 Si3 32.60(18) . . ?
N6 Eu1 Si3 95.91(19) . . ?
N1 Eu1 Si1 29.3(2) . . ?
N3 Eu1 Si1 116.0(2) . . ?
N2 Eu1 Si1 126.1(2) . . ?
N4 Eu1 Si1 96.1(2) . . ?
N5 Eu1 Si1 91.2(2) . . ?
N6 Eu1 Si1 32.34(19) . . ?
Si3 Eu1 Si1 110.66(9) . . ?
N1 Eu1 Si2 117.6(2) . . ?
N3 Eu1 Si2 128.2(2) . . ?
N2 Eu1 Si2 29.9(2) . . ?
N4 Eu1 Si2 31.7(2) . . ?
N5 Eu1 Si2 96.14(18) . . ?
N6 Eu1 Si2 90.93(19) . . ?
Si3 Eu1 Si2 111.50(9) . . ?
Si1 Eu1 Si2 110.20(9) . . ?
N1 Si1 N6 102.5(4) . . ?
N1 Si1 C11 115.4(6) . . ?
N6 Si1 C11 108.9(5) . . ?
N1 Si1 C10 116.4(6) . . ?
N6 Si1 C10 107.3(6) . . ?
C11 Si1 C10 105.8(7) . . ?
N1 Si1 Eu1 47.4(3) . . ?
N6 Si1 Eu1 56.0(3) . . ?
C11 Si1 Eu1 119.4(4) . . ?
C10 Si1 Eu1 134.6(6) . . ?
N2 Si2 N4 101.8(4) . . ?
N2 Si2 C21 115.3(6) . . ?
N4 Si2 C21 108.2(6) . . ?
N2 Si2 C20 114.7(5) . . ?
N4 Si2 C20 109.5(6) . . ?
C21 Si2 C20 107.1(6) . . ?
N2 Si2 Eu1 47.9(3) . . ?
N4 Si2 Eu1 55.2(3) . . ?
C21 Si2 Eu1 116.4(5) . . ?
C20 Si2 Eu1 136.5(5) . . ?
N3 Si3 N5 102.1(4) . . ?
N3 Si3 C30 116.2(6) . . ?
N5 Si3 C30 109.3(5) . . ?
N3 Si3 C31 114.1(5) . . ?
N5 Si3 C31 110.0(5) . . ?
C30 Si3 C31 105.0(6) . . ?
N3 Si3 Eu1 48.0(3) . . ?
N5 Si3 Eu1 55.7(3) . . ?
C30 Si3 Eu1 117.7(4) . . ?
C31 Si3 Eu1 137.2(4) . . ?
C12 N1 Si1 129.6(8) . . ?
C12 N1 Eu1 126.3(8) . . ?
Si1 N1 Eu1 103.4(4) . . ?
C22 N2 Si2 123.9(8) . . ?
C22 N2 Eu1 133.6(7) . . ?
Si2 N2 Eu1 102.2(4) . . ?
C32 N3 Si3 127.6(9) . . ?
C32 N3 Eu1 129.8(9) . . ?
Si3 N3 Eu1 102.3(4) . . ?
C6 N4 C1 113.6(9) . . ?
C6 N4 Si2 120.5(8) . . ?
C1 N4 Si2 115.5(8) . . ?
C6 N4 Eu1 110.8(7) . . ?
C1 N4 Eu1 98.3(7) . . ?
Si2 N4 Eu1 93.2(3) . . ?
C2 N5 C3 114.7(9) . . ?
C2 N5 Si3 118.8(7) . . ?
C3 N5 Si3 115.7(7) . . ?
C2 N5 Eu1 110.8(6) . . ?
C3 N5 Eu1 100.5(6) . . ?
Si3 N5 Eu1 91.7(3) . . ?
C4 N6 C5 114.3(10) . . ?
C4 N6 Si1 119.3(8) . . ?
C5 N6 Si1 115.3(7) . . ?
C4 N6 Eu1 111.4(6) . . ?
C5 N6 Eu1 100.4(6) . . ?
Si1 N6 Eu1 91.6(4) . . ?
N4 C1 C2 117.5(11) . . ?
N5 C2 C1 113.4(9) . . ?
C4 C3 N5 117.9(11) . . ?
C3 C4 N6 114.0(10) . . ?
C6 C5 N6 114.8(9) . . ?
N4 C6 C5 115.5(9) . . ?
N1 C12 C13 123.6(11) . . ?
N1 C12 C17 121.4(12) . . ?
C13 C12 C17 115.0(13) . . ?
C12 C13 C14 118.8(13) . . ?
C15 C14 C13 123.3(14) . . ?
C14 C15 C16 119.4(15) . . ?
C15 C16 C17 119.6(15) . . ?
C16 C17 C12 123.9(15) . . ?
N2 C22 C27 127.1(11) . . ?
N2 C22 C23 119.9(11) . . ?
C27 C22 C23 113.0(11) . . ?
C24 C23 C22 124.1(13) . . ?
C23 C24 C25 120.5(12) . . ?
C26 C25 C24 118.8(12) . . ?
C25 C26 C27 118.4(13) . . ?
C26 C27 C22 125.1(12) . . ?
N3 C32 C37 121.6(13) . . ?
N3 C32 C33 123.9(14) . . ?
C37 C32 C33 114.5(13) . . ?
C34 C33 C32 121.3(13) . . ?
C35 C34 C33 121.5(14) . . ?
C36 C35 C34 117.5(13) . . ?
C35 C36 C37 122.1(14) . . ?
C36 C37 C32 123.1(14) . . ?
O5 Na1 O1 107.7(6) . . ?
O5 Na1 O3 113.5(6) . . ?
O1 Na1 O3 138.5(6) . . ?
O5 Na1 O2 162.8(6) . . ?
O1 Na1 O2 69.8(5) . . ?
O3 Na1 O2 69.5(5) . . ?
O5 Na1 O4 70.2(6) . . ?
O1 Na1 O4 97.1(5) . . ?
O3 Na1 O4 92.5(5) . . ?
O2 Na1 O4 92.9(5) . . ?
O5 Na1 O6 67.2(5) . . ?
O1 Na1 O6 88.0(4) . . ?
O3 Na1 O6 111.7(4) . . ?
O2 Na1 O6 128.7(5) . . ?
O4 Na1 O6 136.6(5) . . ?
O5 Na1 C108 23.3(6) . . ?
O1 Na1 C108 112.8(6) . . ?
O3 Na1 C108 103.6(7) . . ?
O2 Na1 C108 140.7(6) . . ?
O4 Na1 C108 48.0(6) . . ?
O6 Na1 C108 90.3(6) . . ?
O5 Na1 C109 23.6(6) . . ?
O1 Na1 C109 114.9(6) . . ?
O3 Na1 C109 104.9(6) . . ?
O2 Na1 C109 172.6(7) . . ?
O4 Na1 C109 92.1(6) . . ?
O6 Na1 C109 48.0(5) . . ?
C108 Na1 C109 44.1(6) . . ?
C101 O1 C100 115.2(17) . . ?
C101 O1 Na1 116.7(13) . . ?
C100 O1 Na1 117.3(13) . . ?
C103 O2 C102 119.2(16) . . ?
C103 O2 Na1 110.1(12) . . ?
C102 O2 Na1 109.2(12) . . ?
C104 O3 C105 114.5(17) . . ?
C104 O3 Na1 114.2(14) . . ?
C105 O3 Na1 121.9(12) . . ?
C106 O4 C107 114.5(18) . . ?
C106 O4 Na1 126.9(15) . . ?
C107 O4 Na1 113.4(13) . . ?
C108 O5 C109 120.1(18) . . ?
C108 O5 Na1 113.7(14) . . ?
C109 O5 Na1 113.1(13) . . ?
C111 O6 C110 111.9(14) . . ?
C111 O6 Na1 127.0(10) . . ?
C110 O6 Na1 114.6(11) . . ?
O1 C101 C102 106.9(18) . . ?
O2 C102 C101 114.8(18) . . ?
O2 C103 C104 112(2) . . ?
C103 C104 O3 115(2) . . ?
O4 C107 C108 110.9(19) . . ?
O5 C108 C107 116(2) . . ?
O5 C108 Na1 43.1(9) . . ?
C107 C108 Na1 81.0(13) . . ?
O5 C109 C110 110.5(18) . . ?
O5 C109 Na1 43.3(8) . . ?
C110 C109 Na1 85.2(10) . . ?
O6 C110 C109 107.7(15) . . ?

loop_
_geom_bond_atom_site_label_1
_geom_bond_atom_site_label_2
_geom_bond_distance
_geom_bond_site_symmetry_2
_geom_bond_publ_flag
Eu1 N1 2.515(9) . ?
Eu1 N3 2.522(9) . ?
Eu1 N2 2.530(9) . ?
Eu1 N4 2.739(8) . ?
Eu1 N5 2.740(8) . ?
Eu1 N6 2.760(9) . ?
Eu1 Si3 3.315(3) . ?
Eu1 Si1 3.326(3) . ?
Eu1 Si2 3.331(3) . ?
Si1 N1 1.672(10) . ?
Si1 N6 1.780(9) . ?
Si1 C11 1.880(12) . ?
Si1 C10 1.881(16) . ?
Si2 N2 1.698(9) . ?
Si2 N4 1.751(10) . ?
Si2 C21 1.873(13) . ?
Si2 C20 1.881(13) . ?
Si3 N3 1.680(9) . ?
Si3 N5 1.787(9) . ?
Si3 C30 1.851(12) . ?
Si3 C31 1.899(12) . ?
N1 C12 1.388(13) . ?
N2 C22 1.374(13) . ?
N3 C32 1.371(16) . ?
N4 C6 1.479(13) . ?
N4 C1 1.489(15) . ?
N5 C2 1.486(12) . ?
N5 C3 1.487(14) . ?
N6 C4 1.484(13) . ?
N6 C5 1.499(13) . ?
C1 C2 1.493(16) . ?
C3 C4 1.480(16) . ?
C5 C6 1.495(15) . ?
C12 C13 1.401(15) . ?
C12 C17 1.410(17) . ?
C13 C14 1.418(16) . ?
C14 C15 1.323(17) . ?
C15 C16 1.354(18) . ?
C16 C17 1.367(18) . ?
C22 C27 1.389(15) . ?
C22 C23 1.407(14) . ?
C23 C24 1.344(15) . ?
C24 C25 1.391(15) . ?
C25 C26 1.382(15) . ?
C26 C27 1.385(15) . ?
C32 C37 1.399(18) . ?
C32 C33 1.425(17) . ?
C33 C34 1.401(15) . ?
C34 C35 1.392(18) . ?
C35 C36 1.357(18) . ?
C36 C37 1.382(15) . ?
Na1 O5 2.316(13) . ?
Na1 O1 2.326(13) . ?
Na1 O3 2.339(12) . ?
Na1 O2 2.383(12) . ?
Na1 O4 2.385(13) . ?
Na1 O6 2.479(12) . ?
Na1 C108 3.11(2) . ?
Na1 C109 3.107(18) . ?
O1 C101 1.40(3) . ?
O1 C100 1.42(2) . ?
O2 C103 1.38(2) . ?
O2 C102 1.41(2) . ?
O3 C104 1.39(3) . ?
O3 C105 1.40(2) . ?
O4 C106 1.378(19) . ?
O4 C107 1.40(2) . ?
O5 C108 1.34(2) . ?
O5 C109 1.35(3) . ?
O6 C111 1.385(16) . ?
O6 C110 1.418(16) . ?
C101 C102 1.41(3) . ?
C103 C104 1.38(3) . ?
C107 C108 1.43(3) . ?
C109 C110 1.48(2) . ?
